data_2311627
loop_
_publ_author_name
'Nandeesh, K. N.'
'Chandra, ?'
'Mahendra, M.'
'Palani, K.'
'Mantelingu, K.'

_publ_section_title
;
 Ethyl 1,4-bis-(4-chloro-phen-yl)-2-methyl-1H-pyrrole-3-carboxyl-ate.
;
_journal_coeditor_code FB2292
_journal_issue 'Pt 8'
_journal_name_full 'Acta crystallographica. Section E, Structure reports online'
_journal_page_first o1269
_journal_paper_doi 10.1107/S1600536813019247
_journal_volume 69
_journal_year 2013
_chemical_formula_iupac 'C20 H17 Cl2 N O2'
_chemical_formula_moiety 'C20 H17 Cl2 N O2'
_chemical_formula_sum 'C20 H17 Cl2 N O2'
_chemical_formula_weight 374.25
_chemical_name_systematic
;
Ethyl 1,4-bis(4-chlorophenyl)-2-methyl-1<i>H</i>-pyrrole-3-carboxylate
;
_space_group_IT_number 2
_space_group_name_Hall '-P 1'
_space_group_name_H-M_alt 'P -1'
_symmetry_cell_setting triclinic
_symmetry_space_group_name_Hall '-P 1'
_symmetry_space_group_name_H-M 'P -1'
_atom_sites_solution_hydrogens difmap
_atom_sites_solution_primary direct
_atom_sites_solution_secondary difmap
_cell_angle_alpha 72.774(16)
_cell_angle_beta 86.838(16)
_cell_angle_gamma 76.804(16)
_cell_formula_units_Z 2
_cell_length_a 8.037(2)
_cell_length_b 9.797(3)
_cell_length_c 12.510(4)
_cell_measurement_reflns_used 4196
_cell_measurement_temperature 296
_cell_measurement_theta_max 27.50
_cell_measurement_theta_min 1.70
_cell_volume 915.9(5)
_computing_cell_refinement '<i>SAINT</i> (Bruker, 2009)'
_computing_data_collection '<i>APEX2</i> (Bruker, 2009)'
_computing_data_reduction '<i>SAINT</i> (Bruker, 2009)'
_computing_molecular_graphics '<i>PLATON</i> (Spek, 2009)'
_computing_publication_material '<i>SHELXL97</i> (Sheldrick, 2008)'
_computing_structure_refinement '<i>SHELXL97</i> (Sheldrick, 2008)'
_computing_structure_solution '<i>SHELXS97</i> (Sheldrick, 2008)'
_diffrn_ambient_temperature 296
_diffrn_measured_fraction_theta_full 0.996
_diffrn_measured_fraction_theta_max 0.996
_diffrn_measurement_device_type 'Bruker SMART APEXII CCD area-detector'
_diffrn_measurement_method '\w and \f scans'
_diffrn_radiation_monochromator graphite
_diffrn_radiation_source 'fine-focus sealed tube'
_diffrn_radiation_type MoK\a
_diffrn_radiation_wavelength 0.71073
_diffrn_reflns_av_R_equivalents 0.0318
_diffrn_reflns_av_sigmaI/netI 0.0293
_diffrn_reflns_limit_h_max 10
_diffrn_reflns_limit_h_min -10
_diffrn_reflns_limit_k_max 12
_diffrn_reflns_limit_k_min -12
_diffrn_reflns_limit_l_max 16
_diffrn_reflns_limit_l_min -16
_diffrn_reflns_number 15843
_diffrn_reflns_reduction_process
;
;
_diffrn_reflns_theta_full 27.50
_diffrn_reflns_theta_max 27.50
_diffrn_reflns_theta_min 1.70
_exptl_absorpt_coefficient_mu 0.367
_exptl_absorpt_correction_T_max 0.947
_exptl_absorpt_correction_T_min 0.947
_exptl_absorpt_correction_type multi-scan
_exptl_absorpt_process_details '(<i>SADABS</i>; Sheldrick, 2001)'
_exptl_crystal_colour yellow
_exptl_crystal_density_diffrn 1.357
_exptl_crystal_density_method 'Not measured'
_exptl_crystal_description block
_exptl_crystal_F_000 388
_exptl_crystal_size_max 0.150
_exptl_crystal_size_mid 0.150
_exptl_crystal_size_min 0.150
_refine_diff_density_max 0.237
_refine_diff_density_min -0.286
_refine_ls_extinction_method none
_refine_ls_goodness_of_fit_ref 1.025
_refine_ls_hydrogen_treatment constr
_refine_ls_matrix_type full
_refine_ls_number_constraints 66
_refine_ls_number_parameters 228
_refine_ls_number_reflns 4196
_refine_ls_number_restraints 0
_refine_ls_restrained_S_all 1.025
_refine_ls_R_factor_all 0.0745
_refine_ls_R_factor_gt 0.0441
_refine_ls_shift/su_max 0.000
_refine_ls_shift/su_mean 0.000
_refine_ls_structure_factor_coef Fsqd
_refine_ls_weighting_details 'calc w=1/[\s^2^(Fo^2^)+(0.0487P)^2^+0.2827P] where P=(Fo^2^+2Fc^2^)/3'
_refine_ls_weighting_scheme calc
_refine_ls_wR_factor_gt 0.1068
_refine_ls_wR_factor_ref 0.1253
_reflns_number_gt 2759
_reflns_number_total 4196
_reflns_threshold_expression I>2\s(I)
_cod_data_source_file fb2292sup1.cif
_cod_data_source_block I
_cod_database_code 2311627

loop_
_symmetry_equiv_pos_site_id
_symmetry_equiv_pos_as_xyz
1 x,y,z
2 -x,-y,-z

loop_
_atom_site_type_symbol
_atom_site_label
_atom_site_fract_x
_atom_site_fract_y
_atom_site_fract_z
_atom_site_U_iso_or_equiv
_atom_site_adp_type
_atom_site_calc_flag
_atom_site_refinement_flags
_atom_site_occupancy
_atom_site_symmetry_multiplicity
Cl Cl18 0.20768(10) 0.57041(7) 0.24828(5) 0.0884(2) Uani d . 1 2
Cl Cl25 0.78934(10) -0.46743(9) 1.16162(6) 0.1057(3) Uani d . 1 2
O O9 -0.18070(16) 0.14269(16) 0.59033(12) 0.0585(4) Uani d . 1 2
O O8 -0.27098(18) 0.0253(2) 0.75691(13) 0.0735(5) Uani d . 1 2
N N1 0.2589(2) -0.07110(19) 0.83555(13) 0.0521(4) Uani d . 1 2
C C13 0.1310(3) 0.2004(2) 0.46496(17) 0.0554(5) Uani d . 1 2
H H13 0.1005 0.1157 0.4616 0.067 Uiso calc R 1 2
C C12 0.1613(2) 0.2151(2) 0.56891(15) 0.0458(4) Uani d . 1 2
C C3 0.1594(2) 0.0973(2) 0.67518(15) 0.0470(4) Uani d . 1 2
C C7 -0.1558(2) 0.0648(2) 0.69825(16) 0.0498(5) Uani d . 1 2
C C4 0.0231(2) 0.0321(2) 0.73283(15) 0.0458(4) Uani d . 1 2
C C15 0.1876(3) 0.4336(2) 0.37081(17) 0.0562(5) Uani d . 1 2
C C17 0.2025(3) 0.3436(2) 0.56978(17) 0.0554(5) Uani d . 1 2
H H17 0.2219 0.3576 0.6380 0.066 Uiso calc R 1 2
C C14 0.1448(3) 0.3078(2) 0.36672(17) 0.0589(5) Uani d . 1 2
H H14 0.1251 0.2949 0.2982 0.071 Uiso calc R 1 2
C C19 0.3838(2) -0.1689(2) 0.91686(16) 0.0505(5) Uani d . 1 2
C C2 0.2999(2) 0.0304(2) 0.74178(16) 0.0533(5) Uani d . 1 2
H H2 0.4079 0.0502 0.7263 0.064 Uiso calc R 1 2
C C22 0.6316(3) -0.3508(3) 1.06663(17) 0.0615(6) Uani d . 1 2
C C16 0.2157(3) 0.4528(2) 0.47182(19) 0.0640(6) Uani d . 1 2
H H16 0.2436 0.5388 0.4746 0.077 Uiso calc R 1 2
C C6 0.0083(3) -0.1721(3) 0.92294(19) 0.0655(6) Uani d . 1 2
H H6A -0.0078 -0.1366 0.9874 0.098 Uiso calc R 1 2
H H6B 0.0816 -0.2684 0.9426 0.098 Uiso calc R 1 2
H H6C -0.1003 -0.1764 0.8973 0.098 Uiso calc R 1 2
C C5 0.0887(2) -0.0707(2) 0.83166(16) 0.0501(5) Uani d . 1 2
C C23 0.6287(3) -0.3663(3) 0.9623(2) 0.0794(8) Uani d . 1 2
H H23 0.7100 -0.4383 0.9421 0.095 Uiso calc R 1 2
C C20 0.3894(3) -0.1548(3) 1.02199(18) 0.0664(6) Uani d . 1 2
H H20 0.3088 -0.0826 1.0424 0.080 Uiso calc R 1 2
C C21 0.5134(3) -0.2469(3) 1.09782(18) 0.0690(6) Uani d . 1 2
H H21 0.5162 -0.2381 1.1697 0.083 Uiso calc R 1 2
C C24 0.5039(3) -0.2739(3) 0.88682(18) 0.0721(7) Uani d . 1 2
H H24 0.5014 -0.2832 0.8151 0.087 Uiso calc R 1 2
C C10 -0.3529(3) 0.1775(3) 0.54626(19) 0.0698(6) Uani d . 1 2
H H10A -0.4272 0.2462 0.5798 0.084 Uiso calc R 1 2
H H10B -0.3972 0.0894 0.5630 0.084 Uiso calc R 1 2
C C11 -0.3464(3) 0.2438(3) 0.4224(2) 0.0822(8) Uani d . 1 2
H H11A -0.3013 0.3303 0.4068 0.123 Uiso calc R 1 2
H H11B -0.4596 0.2694 0.3910 0.123 Uiso calc R 1 2
H H11C -0.2742 0.1744 0.3900 0.123 Uiso calc R 1 2

loop_
_atom_site_aniso_label
_atom_site_aniso_U_11
_atom_site_aniso_U_22
_atom_site_aniso_U_33
_atom_site_aniso_U_12
_atom_site_aniso_U_13
_atom_site_aniso_U_23
Cl18 0.1196(6) 0.0733(4) 0.0583(4) -0.0226(4) 0.0054(3) 0.0019(3)
Cl25 0.1053(6) 0.1152(6) 0.0738(4) 0.0282(4) -0.0484(4) -0.0242(4)
O8 0.0469(8) 0.1037(13) 0.0608(9) -0.0179(8) 0.0010(7) -0.0098(9)
O9 0.0441(7) 0.0719(10) 0.0534(8) -0.0092(7) -0.0091(6) -0.0103(7)
N1 0.0445(9) 0.0604(10) 0.0448(9) -0.0098(7) -0.0067(7) -0.0056(8)
C2 0.0458(11) 0.0623(13) 0.0474(11) -0.0157(9) -0.0044(8) -0.0057(10)
C3 0.0447(10) 0.0518(11) 0.0444(10) -0.0085(8) -0.0044(8) -0.0146(9)
C4 0.0431(10) 0.0495(11) 0.0440(10) -0.0073(8) -0.0011(8) -0.0143(9)
C5 0.0445(10) 0.0551(12) 0.0495(11) -0.0099(9) -0.0014(8) -0.0141(9)
C6 0.0567(13) 0.0673(15) 0.0614(14) -0.0137(11) 0.0008(10) -0.0022(11)
C7 0.0471(11) 0.0542(12) 0.0470(11) -0.0065(9) -0.0031(9) -0.0163(9)
C10 0.0461(11) 0.0895(17) 0.0670(14) -0.0050(11) -0.0159(10) -0.0172(13)
C11 0.0730(16) 0.104(2) 0.0638(15) -0.0006(14) -0.0226(12) -0.0256(14)
C12 0.0391(9) 0.0498(11) 0.0454(10) -0.0043(8) -0.0050(7) -0.0126(9)
C13 0.0609(12) 0.0560(12) 0.0521(12) -0.0145(10) -0.0025(9) -0.0181(10)
C14 0.0657(13) 0.0681(14) 0.0432(11) -0.0131(11) -0.0025(9) -0.0177(10)
C15 0.0562(12) 0.0538(12) 0.0487(11) -0.0031(9) 0.0008(9) -0.0072(10)
C16 0.0803(15) 0.0499(12) 0.0617(14) -0.0140(11) -0.0046(11) -0.0157(11)
C17 0.0637(13) 0.0549(13) 0.0474(11) -0.0092(10) -0.0085(9) -0.0161(10)
C19 0.0464(10) 0.0563(12) 0.0429(10) -0.0089(9) -0.0073(8) -0.0059(9)
C20 0.0676(14) 0.0734(15) 0.0534(13) 0.0026(11) -0.0073(10) -0.0238(11)
C21 0.0756(15) 0.0849(17) 0.0443(11) -0.0051(13) -0.0134(10) -0.0225(12)
C22 0.0628(13) 0.0675(14) 0.0463(11) -0.0038(11) -0.0170(9) -0.0098(10)
C23 0.0809(16) 0.0853(18) 0.0589(14) 0.0205(13) -0.0208(12) -0.0267(13)
C24 0.0764(15) 0.0865(17) 0.0474(12) 0.0090(13) -0.0181(10) -0.0275(12)

loop_
_atom_type_symbol
_atom_type_description
_atom_type_scat_dispersion_real
_atom_type_scat_dispersion_imag
_atom_type_scat_source
O O 0.0106 0.0060 'International Tables Vol C Tables 4.2.6.8 and 6.1.1.4'
N N 0.0061 0.0033 'International Tables Vol C Tables 4.2.6.8 and 6.1.1.4'
Cl Cl 0.1484 0.1585 'International Tables Vol C Tables 4.2.6.8 and 6.1.1.4'
H H 0.0000 0.0000 'International Tables Vol C Tables 4.2.6.8 and 6.1.1.4'
C C 0.0033 0.0016 'International Tables Vol C Tables 4.2.6.8 and 6.1.1.4'

loop_
_geom_angle_atom_site_label_1
_geom_angle_atom_site_label_2
_geom_angle_atom_site_label_3
_geom_angle
_geom_angle_publ_flag
C7 O9 C10 116.77(15) no
C2 N1 C5 109.47(16) no
C2 N1 C19 122.99(16) no
C5 N1 C19 127.29(16) no
N1 C2 C3 109.90(16) no
C2 C3 C4 105.42(16) no
C2 C3 C12 122.85(16) no
C4 C3 C12 131.70(16) no
C3 C4 C5 108.37(15) no
C3 C4 C7 128.27(17) no
C5 C4 C7 123.36(16) no
N1 C5 C4 106.84(16) no
N1 C5 C6 121.23(18) no
C4 C5 C6 131.92(17) no
O8 C7 O9 122.15(17) no
O8 C7 C4 125.71(18) no
O9 C7 C4 112.13(15) no
O9 C10 C11 107.67(19) no
C3 C12 C13 123.03(18) no
C3 C12 C17 119.97(17) no
C13 C12 C17 116.92(18) no
C12 C13 C14 121.90(19) no
C13 C14 C15 119.53(19) no
Cl18 C15 C14 120.60(16) no
Cl18 C15 C16 119.25(17) no
C14 C15 C16 120.15(19) no
C15 C16 C17 119.7(2) no
C12 C17 C16 121.80(19) no
N1 C19 C20 121.23(19) no
N1 C19 C24 119.19(18) no
C20 C19 C24 119.5(2) no
C19 C20 C21 120.4(2) no
C20 C21 C22 119.3(2) no
Cl25 C22 C21 119.70(17) no
Cl25 C22 C23 119.1(2) no
C21 C22 C23 121.2(2) no
C22 C23 C24 119.2(3) no
C19 C24 C23 120.4(2) no
N1 C2 H2 125.00 no
C3 C2 H2 125.00 no
C5 C6 H6A 109.00 no
C5 C6 H6B 109.00 no
C5 C6 H6C 109.00 no
H6A C6 H6B 109.00 no
H6A C6 H6C 110.00 no
H6B C6 H6C 109.00 no
O9 C10 H10A 110.00 no
O9 C10 H10B 110.00 no
C11 C10 H10A 110.00 no
C11 C10 H10B 110.00 no
H10A C10 H10B 108.00 no
C10 C11 H11A 109.00 no
C10 C11 H11B 109.00 no
C10 C11 H11C 109.00 no
H11A C11 H11B 109.00 no
H11A C11 H11C 110.00 no
H11B C11 H11C 110.00 no
C12 C13 H13 119.00 no
C14 C13 H13 119.00 no
C13 C14 H14 120.00 no
C15 C14 H14 120.00 no
C15 C16 H16 120.00 no
C17 C16 H16 120.00 no
C12 C17 H17 119.00 no
C16 C17 H17 119.00 no
C19 C20 H20 120.00 no
C21 C20 H20 120.00 no
C20 C21 H21 120.00 no
C22 C21 H21 120.00 no
C22 C23 H23 120.00 no
C24 C23 H23 120.00 no
C19 C24 H24 120.00 no
C23 C24 H24 120.00 no

loop_
_geom_bond_atom_site_label_1
_geom_bond_atom_site_label_2
_geom_bond_distance
_geom_bond_publ_flag
Cl18 C15 1.740(2) no
Cl25 C22 1.739(3) no
O8 C7 1.211(2) no
O9 C7 1.340(2) no
O9 C10 1.447(3) no
N1 C2 1.375(3) no
N1 C5 1.371(2) no
N1 C19 1.434(3) no
C2 C3 1.357(3) no
C3 C4 1.445(2) no
C3 C12 1.482(3) no
C4 C5 1.383(3) no
C4 C7 1.461(2) no
C5 C6 1.499(3) no
C10 C11 1.495(3) no
C12 C13 1.390(3) no
C12 C17 1.376(3) no
C13 C14 1.379(3) no
C14 C15 1.369(3) no
C15 C16 1.369(3) no
C16 C17 1.385(3) no
C19 C20 1.367(3) no
C19 C24 1.366(3) no
C20 C21 1.376(3) no
C21 C22 1.358(4) no
C22 C23 1.360(3) no
C23 C24 1.379(4) no
C2 H2 0.9300 no
C6 H6A 0.9600 no
C6 H6B 0.9600 no
C6 H6C 0.9600 no
C10 H10A 0.9700 no
C10 H10B 0.9700 no
C11 H11A 0.9600 no
C11 H11B 0.9600 no
C11 H11C 0.9600 no
C13 H13 0.9300 no
C14 H14 0.9300 no
C16 H16 0.9300 no
C17 H17 0.9300 no
C20 H20 0.9300 no
C21 H21 0.9300 no
C23 H23 0.9300 no
C24 H24 0.9300 no

loop_
_geom_contact_atom_site_label_1
_geom_contact_atom_site_label_2
_geom_contact_distance
_geom_contact_site_symmetry_2
_geom_contact_publ_flag
Cl18 C21 3.505(3) 1_564 no
Cl18 H23 3.0100 2_656 no
Cl25 H17 3.0000 2_657 no
O8 C6 3.041(3) . no
O8 C20 3.377(3) 2_557 no
O9 C12 2.971(2) . no
O9 C13 2.957(3) . no
O8 H10A 2.7200 . no
O8 H10B 2.5300 . no
O8 H20 2.7200 2_557 no
O8 H21 2.8500 2_557 no
O8 H2 2.5800 1_455 no
O8 H6C 2.4200 . no
O9 H13 2.7100 . no
O9 H13 2.7300 2_556 no
O9 H16 2.9100 2_566 no
C6 O8 3.041(3) . no
C6 C20 3.424(4) . no
C12 O9 2.971(2) . no
C13 O9 2.957(3) . no
C15 C17 3.567(3) 2_566 no
C16 C17 3.473(3) 2_566 no
C16 C16 3.468(4) 2_566 no
C17 C15 3.567(3) 2_566 no
C17 C16 3.473(3) 2_566 no
C20 O8 3.377(3) 2_557 no
C20 C6 3.424(4) . no
C21 Cl18 3.505(3) 1_546 no
C23 C23 3.582(4) 2_647 no
C2 H11C 3.0000 2_556 no
C2 H24 3.0200 . no
C2 H17 3.0100 . no
C3 H11C 2.9500 2_556 no
C7 H13 2.9900 2_556 no
C7 H6C 2.8500 . no
C10 H2 3.0500 1_455 no
C10 H16 3.0400 2_566 no
C11 H16 3.0700 2_566 no
C15 H11B 2.9100 1_655 no
C17 H10A 2.9100 1_655 no
C19 H6B 2.7900 . no
H2 O8 2.5800 1_655 no
H2 C10 3.0500 1_655 no
H2 H10B 2.5000 1_655 no
H6B C19 2.7900 . no
H6C O8 2.4200 . no
H6C C7 2.8500 . no
H10A O8 2.7200 . no
H10A C17 2.9100 1_455 no
H10B O8 2.5300 . no
H10B H2 2.5000 1_455 no
H11A H16 2.3500 2_566 no
H11B C15 2.9100 1_455 no
H11B H24 2.5800 2_556 no
H11C C2 3.0000 2_556 no
H11C C3 2.9500 2_556 no
H13 O9 2.7100 . no
H13 O9 2.7300 2_556 no
H13 C7 2.9900 2_556 no
H16 O9 2.9100 2_566 no
H16 C10 3.0400 2_566 no
H16 C11 3.0700 2_566 no
H16 H11A 2.3500 2_566 no
H17 C2 3.0100 . no
H17 Cl25 3.0000 2_657 no
H20 O8 2.7200 2_557 no
H21 O8 2.8500 2_557 no
H23 Cl18 3.0100 2_656 no
H24 C2 3.0200 . no
H24 H11B 2.5800 2_556 no

loop_
_geom_hbond_atom_site_label_D
_geom_hbond_atom_site_label_H
_geom_hbond_atom_site_label_A
_geom_hbond_site_symmetry_A
_geom_hbond_distance_DH
_geom_hbond_distance_HA
_geom_hbond_distance_DA
_geom_hbond_angle_DHA
_geom_hbond_publ_flag
C2 H2 O8 1_655 0.9300 2.5800 3.453(3) 157.00 yes
C6 H6C O8 . 0.9600 2.4200 3.041(3) 122.00 yes

loop_
_geom_torsion_atom_site_label_1
_geom_torsion_atom_site_label_2
_geom_torsion_atom_site_label_3
_geom_torsion_atom_site_label_4
_geom_torsion
_geom_torsion_publ_flag
C10 O9 C7 O8 -0.2(3) no
C10 O9 C7 C4 178.21(19) no
C7 O9 C10 C11 -171.6(2) no
C5 N1 C2 C3 -0.5(2) no
C19 N1 C2 C3 174.18(18) no
C2 N1 C5 C4 0.6(2) no
C2 N1 C5 C6 179.4(2) no
C19 N1 C5 C4 -173.79(19) no
C19 N1 C5 C6 5.0(3) no
C2 N1 C19 C20 110.8(2) no
C2 N1 C19 C24 -66.3(3) no
C5 N1 C19 C20 -75.4(3) no
C5 N1 C19 C24 107.5(2) no
N1 C2 C3 C4 0.2(2) no
N1 C2 C3 C12 178.42(18) no
C2 C3 C4 C5 0.2(2) no
C2 C3 C4 C7 179.6(2) no
C12 C3 C4 C5 -177.8(2) no
C12 C3 C4 C7 1.6(4) no
C2 C3 C12 C13 116.0(2) no
C2 C3 C12 C17 -60.8(3) no
C4 C3 C12 C13 -66.3(3) no
C4 C3 C12 C17 116.9(2) no
C3 C4 C5 N1 -0.5(2) no
C3 C4 C5 C6 -179.1(2) no
C7 C4 C5 N1 -179.95(18) no
C7 C4 C5 C6 1.5(4) no
C3 C4 C7 O8 -167.2(2) no
C3 C4 C7 O9 14.5(3) no
C5 C4 C7 O8 12.2(3) no
C5 C4 C7 O9 -166.22(19) no
C3 C12 C13 C14 -175.6(2) no
C17 C12 C13 C14 1.3(3) no
C3 C12 C17 C16 176.1(2) no
C13 C12 C17 C16 -0.9(3) no
C12 C13 C14 C15 -0.8(4) no
C13 C14 C15 Cl18 179.48(19) no
C13 C14 C15 C16 -0.3(4) no
Cl18 C15 C16 C17 -179.05(19) no
C14 C15 C16 C17 0.7(4) no
C15 C16 C17 C12 -0.1(4) no
N1 C19 C20 C21 -178.0(2) no
C24 C19 C20 C21 -1.0(4) no
N1 C19 C24 C23 177.9(2) no
C20 C19 C24 C23 0.8(4) no
C19 C20 C21 C22 0.9(4) no
C20 C21 C22 Cl25 179.8(2) no
C20 C21 C22 C23 -0.6(4) no
Cl25 C22 C23 C24 -179.9(2) no
C21 C22 C23 C24 0.5(4) no
C22 C23 C24 C19 -0.6(4) no
